data_1573749
loop_
_publ_author_name
'Riu, Martin'
'Shan, Jing-Ran'
'Houk, K. N.'
'Nava, Matthew'

_publ_section_title
;
 Metal-Ligand Cooperativity Enables Zero-Valent Metal Transfer
;
_journal_name_full 'Chemical Science'
_journal_paper_doi 10.1039/D4SC07938H
_journal_year 2025
_chemical_formula_sum 'C31 H62 Al N3 O4'
_chemical_formula_weight 567.81
_space_group_crystal_system triclinic
_space_group_IT_number 2
_space_group_name_Hall '-P 1'
_space_group_name_H-M_alt 'P -1'
_atom_sites_solution_hydrogens geom
_audit_creation_method SHELXL-2018/3
_audit_update_record
;
2024-04-10 deposited with the CCDC.	2025-01-16 downloaded from the CCDC.
;
_cell_angle_alpha 118.532(2)
_cell_angle_beta 91.442(2)
_cell_angle_gamma 90.128(2)
_cell_formula_units_Z 2
_cell_length_a 11.7623(4)
_cell_length_b 12.4407(5)
_cell_length_c 12.9344(5)
_cell_measurement_reflns_used 8465
_cell_measurement_temperature 100(2)
_cell_measurement_theta_max 68.28
_cell_measurement_theta_min 3.76
_cell_volume 1662.09(11)
_computing_cell_refinement 'Bruker SAINT'
_computing_data_collection 'Bruker APEX2'
_computing_data_reduction 'Bruker SAINT'
_computing_structure_refinement 'SHELXL-2018/3 (Sheldrick, 2018)'
_computing_structure_solution 'SHELXT 2014/4 (Sheldrick, 2014)'
_diffrn_ambient_temperature 100(2)
_diffrn_detector_area_resol_mean 8.3
_diffrn_measured_fraction_theta_full 0.964
_diffrn_measured_fraction_theta_max 0.962
_diffrn_measurement_device_type 'Bruker APEX-II CCD'
_diffrn_measurement_method '\f and \w scans'
_diffrn_radiation_type CuK\a
_diffrn_radiation_wavelength 1.54178
_diffrn_reflns_av_R_equivalents 0.0454
_diffrn_reflns_av_unetI/netI 0.0319
_diffrn_reflns_Laue_measured_fraction_full 0.964
_diffrn_reflns_Laue_measured_fraction_max 0.962
_diffrn_reflns_limit_h_max 14
_diffrn_reflns_limit_h_min -14
_diffrn_reflns_limit_k_max 13
_diffrn_reflns_limit_k_min -14
_diffrn_reflns_limit_l_max 15
_diffrn_reflns_limit_l_min 0
_diffrn_reflns_number 7779
_diffrn_reflns_point_group_measured_fraction_full 0.964
_diffrn_reflns_point_group_measured_fraction_max 0.962
_diffrn_reflns_theta_full 67.679
_diffrn_reflns_theta_max 68.502
_diffrn_reflns_theta_min 3.759
_diffrn_source 'microfocus sealed X-ray tube'
_exptl_absorpt_coefficient_mu 0.816
_exptl_absorpt_correction_T_max 0.753056
_exptl_absorpt_correction_T_min 0.672247
_exptl_absorpt_correction_type multi-scan
_exptl_absorpt_process_details 'TWINABS (Sheldrick, 2009)'
_exptl_crystal_colour colourless
_exptl_crystal_density_diffrn 1.135
_exptl_crystal_density_meas ?
_exptl_crystal_description block
_exptl_crystal_F_000 628
_exptl_crystal_size_max 0.399
_exptl_crystal_size_mid 0.292
_exptl_crystal_size_min 0.230
_refine_diff_density_max 0.436
_refine_diff_density_min -0.268
_refine_diff_density_rms 0.069
_refine_ls_extinction_method none
_refine_ls_goodness_of_fit_ref 1.116
_refine_ls_hydrogen_treatment constr
_refine_ls_matrix_type full
_refine_ls_number_parameters 365
_refine_ls_number_reflns 7779
_refine_ls_number_restraints 0
_refine_ls_restrained_S_all 1.116
_refine_ls_R_factor_all 0.0550
_refine_ls_R_factor_gt 0.0493
_refine_ls_shift/su_max 0.000
_refine_ls_shift/su_mean 0.000
_refine_ls_structure_factor_coef Fsqd
_refine_ls_weighting_details 'w=1/[\s^2^(Fo^2^)+(0.0604P)^2^+2.2891P] where P=(Fo^2^+2Fc^2^)/3'
_refine_ls_weighting_scheme calc
_refine_ls_wR_factor_gt 0.1465
_refine_ls_wR_factor_ref 0.1484
_reflns_Friedel_coverage 0.000
_reflns_number_gt 6677
_reflns_number_total 7779
_reflns_threshold_expression 'I > 2\s(I)'
_cod_data_source_file d4sc07938h2.cif
_cod_data_source_block nava2307
_cod_depositor_comments
;
The following automatic conversions were performed:

data item '_exptl_crystal_density_meas' value 'not measured' was
changed to '?' -- the value is perceived as not measured.

Automatic conversion script
Id: cif_fix_values 8170 2020-07-09 18:12:32Z antanas 
;
_cod_database_code 1573749
_shelx_shelxl_version_number 2018/3
_shelx_space_group_comment
;
The symmetry employed for this shelxl refinement is uniquely defined
by the following loop, which should always be used as a source of
symmetry information in preference to the above space-group names.
They are only intended as comments.
;
_shelx_estimated_absorpt_t_min 0.737
_shelx_estimated_absorpt_t_max 0.835

loop_
_space_group_symop_operation_xyz
'x, y, z'
'-x, -y, -z'

loop_
_atom_site_label
_atom_site_type_symbol
_atom_site_fract_x
_atom_site_fract_y
_atom_site_fract_z
_atom_site_U_iso_or_equiv
_atom_site_adp_type
_atom_site_occupancy
_atom_site_site_symmetry_order
_atom_site_calc_flag
_atom_site_refinement_flags_posn
_atom_site_refinement_flags_adp
_atom_site_refinement_flags_occupancy
_atom_site_disorder_assembly
_atom_site_disorder_group
Al1 Al 0.64803(6) 0.66450(6) 0.30752(6) 0.01520(18) Uani 1 1 d . . . . .
O1 O 0.66998(14) 0.71720(14) 0.20681(14) 0.0188(4) Uani 1 1 d . . . . .
O2 O 0.65530(14) 0.51114(14) 0.27189(14) 0.0180(4) Uani 1 1 d . . . . .
O3 O 0.67840(14) 0.77541(14) 0.45217(14) 0.0185(4) Uani 1 1 d . . . . .
O4 O 0.48553(13) 0.66813(14) 0.30022(15) 0.0181(4) Uani 1 1 d . . . . .
N1 N 0.77142(16) 0.78995(17) 0.21761(17) 0.0171(4) Uani 1 1 d . . . . .
N2 N 0.72345(16) 0.41648(17) 0.18297(17) 0.0172(4) Uani 1 1 d . . . . .
N3 N 0.74259(16) 0.74380(17) 0.53094(17) 0.0165(4) Uani 1 1 d . . . . .
C1 C 0.7329(2) 0.9110(2) 0.2334(2) 0.0188(5) Uani 1 1 d . . . . .
C2 C 0.6830(2) 0.9793(2) 0.3557(2) 0.0215(5) Uani 1 1 d . . . . .
H2A H 0.667633 1.063948 0.374265 0.032 Uiso 1 1 calc R U . . .
H2B H 0.737408 0.979047 0.414252 0.032 Uiso 1 1 calc R U . . .
H2C H 0.611983 0.938790 0.357170 0.032 Uiso 1 1 calc R U . . .
C3 C 0.6428(2) 0.9057(2) 0.1431(2) 0.0239(5) Uani 1 1 d . . . . .
H3A H 0.607059 0.985782 0.172578 0.036 Uiso 1 1 calc R U . . .
H3B H 0.584735 0.843716 0.130547 0.036 Uiso 1 1 calc R U . . .
H3C H 0.678979 0.884364 0.068410 0.036 Uiso 1 1 calc R U . . .
C4 C 0.8392(2) 0.9828(2) 0.2333(2) 0.0219(5) Uani 1 1 d . . . . .
H4A H 0.815219 1.061229 0.238091 0.026 Uiso 1 1 calc R U . . .
H4B H 0.886697 1.002083 0.304458 0.026 Uiso 1 1 calc R U . . .
C5 C 0.9106(2) 0.9153(2) 0.1258(2) 0.0267(6) Uani 1 1 d . . . . .
H5A H 0.979226 0.964606 0.132234 0.032 Uiso 1 1 calc R U . . .
H5B H 0.866354 0.900513 0.053939 0.032 Uiso 1 1 calc R U . . .
C6 C 0.9447(2) 0.7943(2) 0.1189(2) 0.0255(6) Uani 1 1 d . . . . .
H6A H 0.993900 0.811040 0.188292 0.031 Uiso 1 1 calc R U . . .
H6B H 0.989846 0.748128 0.047708 0.031 Uiso 1 1 calc R U . . .
C7 C 0.8430(2) 0.7150(2) 0.1143(2) 0.0212(5) Uani 1 1 d . . . . .
C8 C 0.7800(2) 0.6594(2) -0.0066(2) 0.0258(6) Uani 1 1 d . . . . .
H8A H 0.820432 0.587168 -0.063174 0.039 Uiso 1 1 calc R U . . .
H8B H 0.777141 0.720177 -0.034416 0.039 Uiso 1 1 calc R U . . .
H8C H 0.702418 0.635647 0.000863 0.039 Uiso 1 1 calc R U . . .
C9 C 0.8892(2) 0.6103(2) 0.1333(2) 0.0257(6) Uani 1 1 d . . . . .
H9A H 0.943747 0.563427 0.072379 0.039 Uiso 1 1 calc R U . . .
H9B H 0.826194 0.556355 0.128672 0.039 Uiso 1 1 calc R U . . .
H9C H 0.927277 0.644179 0.211055 0.039 Uiso 1 1 calc R U . . .
C10 C 0.6448(2) 0.3328(2) 0.0850(2) 0.0189(5) Uani 1 1 d . . . . .
C11 C 0.5450(2) 0.2787(2) 0.1218(2) 0.0220(5) Uani 1 1 d . . . . .
H11A H 0.480315 0.261286 0.066592 0.033 Uiso 1 1 calc R U . . .
H11B H 0.522567 0.337738 0.201374 0.033 Uiso 1 1 calc R U . . .
H11C H 0.568877 0.202828 0.120863 0.033 Uiso 1 1 calc R U . . .
C12 C 0.5967(2) 0.4055(2) 0.0271(2) 0.0223(5) Uani 1 1 d . . . . .
H12A H 0.552239 0.350687 -0.044078 0.033 Uiso 1 1 calc R U . . .
H12B H 0.659429 0.442584 0.005898 0.033 Uiso 1 1 calc R U . . .
H12C H 0.547718 0.470009 0.082132 0.033 Uiso 1 1 calc R U . . .
C13 C 0.7176(2) 0.2303(2) -0.0062(2) 0.0233(5) Uani 1 1 d . . . . .
H13A H 0.666994 0.170170 -0.070165 0.028 Uiso 1 1 calc R U . . .
H13B H 0.769394 0.266031 -0.041326 0.028 Uiso 1 1 calc R U . . .
C14 C 0.7879(2) 0.1642(2) 0.0459(2) 0.0248(6) Uani 1 1 d . . . . .
H14A H 0.836780 0.103116 -0.014841 0.030 Uiso 1 1 calc R U . . .
H14B H 0.736983 0.120734 0.074082 0.030 Uiso 1 1 calc R U . . .
C15 C 0.8613(2) 0.2583(2) 0.1483(2) 0.0226(5) Uani 1 1 d . . . . .
H15A H 0.917340 0.294323 0.117223 0.027 Uiso 1 1 calc R U . . .
H15B H 0.904199 0.216163 0.184921 0.027 Uiso 1 1 calc R U . . .
C16 C 0.7933(2) 0.3619(2) 0.2433(2) 0.0185(5) Uani 1 1 d . . . . .
C17 C 0.8777(2) 0.4615(2) 0.3271(2) 0.0235(5) Uani 1 1 d . . . . .
H17A H 0.930773 0.426605 0.362290 0.035 Uiso 1 1 calc R U . . .
H17B H 0.836113 0.528157 0.389481 0.035 Uiso 1 1 calc R U . . .
H17C H 0.920245 0.493384 0.283115 0.035 Uiso 1 1 calc R U . . .
C18 C 0.7276(2) 0.3165(2) 0.3172(2) 0.0213(5) Uani 1 1 d . . . . .
H18A H 0.781419 0.300886 0.367432 0.032 Uiso 1 1 calc R U . . .
H18B H 0.685924 0.240733 0.264596 0.032 Uiso 1 1 calc R U . . .
H18C H 0.673845 0.378993 0.366521 0.032 Uiso 1 1 calc R U . . .
C19 C 0.8445(2) 0.8272(2) 0.5767(2) 0.0192(5) Uani 1 1 d . . . . .
C20 C 0.9188(2) 0.7999(2) 0.4718(2) 0.0218(5) Uani 1 1 d . . . . .
H20A H 0.991337 0.844709 0.500133 0.033 Uiso 1 1 calc R U . . .
H20B H 0.879613 0.825611 0.419627 0.033 Uiso 1 1 calc R U . . .
H20C H 0.932968 0.711887 0.428347 0.033 Uiso 1 1 calc R U . . .
C21 C 0.8187(2) 0.9651(2) 0.6382(2) 0.0235(6) Uani 1 1 d . . . . .
H21A H 0.886066 1.010993 0.636944 0.035 Uiso 1 1 calc R U . . .
H21B H 0.798775 0.991850 0.719912 0.035 Uiso 1 1 calc R U . . .
H21C H 0.754986 0.980158 0.596753 0.035 Uiso 1 1 calc R U . . .
C22 C 0.9094(2) 0.7911(2) 0.6589(2) 0.0224(5) Uani 1 1 d . . . . .
H22A H 0.939149 0.707572 0.611799 0.027 Uiso 1 1 calc R U . . .
H22B H 0.975428 0.847498 0.695057 0.027 Uiso 1 1 calc R U . . .
C23 C 0.8382(2) 0.7934(2) 0.7564(2) 0.0250(6) Uani 1 1 d . . . . .
H23A H 0.814982 0.878218 0.809895 0.030 Uiso 1 1 calc R U . . .
H23B H 0.883359 0.763523 0.802865 0.030 Uiso 1 1 calc R U . . .
C24 C 0.7329(2) 0.7116(2) 0.7012(2) 0.0228(5) Uani 1 1 d . . . . .
H24A H 0.684010 0.717226 0.764697 0.027 Uiso 1 1 calc R U . . .
H24B H 0.757042 0.625590 0.655544 0.027 Uiso 1 1 calc R U . . .
C25 C 0.6634(2) 0.7460(2) 0.6199(2) 0.0184(5) Uani 1 1 d . . . . .
C26 C 0.5984(2) 0.8653(2) 0.6904(2) 0.0245(6) Uani 1 1 d . . . . .
H26A H 0.533740 0.849510 0.727860 0.037 Uiso 1 1 calc R U . . .
H26B H 0.570647 0.895706 0.637228 0.037 Uiso 1 1 calc R U . . .
H26C H 0.649367 0.926740 0.751063 0.037 Uiso 1 1 calc R U . . .
C27 C 0.5750(2) 0.6443(2) 0.5529(2) 0.0219(5) Uani 1 1 d . . . . .
H27A H 0.534586 0.626644 0.608568 0.033 Uiso 1 1 calc R U . . .
H27B H 0.613095 0.570449 0.495950 0.033 Uiso 1 1 calc R U . . .
H27C H 0.520542 0.670708 0.511258 0.033 Uiso 1 1 calc R U . . .
C28 C 0.4056(2) 0.5704(2) 0.2873(2) 0.0211(5) Uani 1 1 d . . . . .
H28A H 0.437010 0.524681 0.326307 0.025 Uiso 1 1 calc R U . . .
H28B H 0.389459 0.512313 0.203142 0.025 Uiso 1 1 calc R U . . .
C29 C 0.2990(2) 0.6373(2) 0.3467(2) 0.0261(6) Uani 1 1 d . . . . .
H29A H 0.304035 0.667222 0.432680 0.031 Uiso 1 1 calc R U . . .
H29B H 0.230401 0.584288 0.313298 0.031 Uiso 1 1 calc R U . . .
C30 C 0.2980(2) 0.7435(2) 0.3184(3) 0.0283(6) Uani 1 1 d . . . . .
H30A H 0.268704 0.716646 0.237142 0.034 Uiso 1 1 calc R U . . .
H30B H 0.251295 0.811628 0.374317 0.034 Uiso 1 1 calc R U . . .
C31 C 0.4226(2) 0.7809(2) 0.3320(2) 0.0240(6) Uani 1 1 d . . . . .
H31A H 0.440960 0.814850 0.278919 0.029 Uiso 1 1 calc R U . . .
H31B H 0.441618 0.843227 0.414109 0.029 Uiso 1 1 calc R U . . .

loop_
_atom_site_aniso_label
_atom_site_aniso_U_11
_atom_site_aniso_U_22
_atom_site_aniso_U_33
_atom_site_aniso_U_23
_atom_site_aniso_U_13
_atom_site_aniso_U_12
Al1 0.0158(4) 0.0145(3) 0.0150(4) 0.0068(3) 0.0002(3) 0.0004(2)
O1 0.0187(9) 0.0185(8) 0.0194(9) 0.0093(7) 0.0001(6) -0.0042(6)
O2 0.0202(9) 0.0144(7) 0.0180(9) 0.0064(7) 0.0021(6) 0.0031(6)
O3 0.0210(9) 0.0184(8) 0.0170(9) 0.0095(7) -0.0037(6) 0.0003(6)
O4 0.0173(9) 0.0145(7) 0.0230(10) 0.0094(7) 0.0001(6) 0.0002(6)
N1 0.0175(10) 0.0145(9) 0.0184(11) 0.0072(9) 0.0025(8) -0.0016(8)
N2 0.0189(10) 0.0141(9) 0.0161(11) 0.0052(9) 0.0011(8) 0.0032(8)
N3 0.0179(10) 0.0176(9) 0.0146(11) 0.0082(9) -0.0032(8) -0.0021(8)
C1 0.0228(13) 0.0157(11) 0.0185(13) 0.0088(10) -0.0006(9) -0.0002(9)
C2 0.0249(13) 0.0155(11) 0.0226(14) 0.0077(11) 0.0023(10) 0.0013(9)
C3 0.0273(14) 0.0219(12) 0.0247(15) 0.0130(11) -0.0012(10) 0.0003(10)
C4 0.0250(14) 0.0185(11) 0.0219(14) 0.0094(11) -0.0009(10) -0.0042(10)
C5 0.0307(15) 0.0235(13) 0.0267(15) 0.0126(12) 0.0042(11) -0.0053(11)
C6 0.0246(14) 0.0250(13) 0.0246(15) 0.0098(12) 0.0077(10) -0.0011(10)
C7 0.0254(14) 0.0187(11) 0.0171(14) 0.0063(11) 0.0056(10) 0.0017(10)
C8 0.0335(15) 0.0222(12) 0.0183(14) 0.0067(11) 0.0035(10) -0.0023(11)
C9 0.0307(15) 0.0207(12) 0.0234(15) 0.0082(11) 0.0091(11) 0.0066(10)
C10 0.0209(13) 0.0170(11) 0.0179(13) 0.0077(10) -0.0005(9) -0.0012(9)
C11 0.0234(13) 0.0197(11) 0.0216(14) 0.0088(11) -0.0021(10) -0.0025(10)
C12 0.0253(14) 0.0222(12) 0.0186(14) 0.0093(11) -0.0023(10) 0.0002(10)
C13 0.0285(14) 0.0216(12) 0.0177(14) 0.0078(11) 0.0016(10) 0.0019(10)
C14 0.0316(15) 0.0181(12) 0.0226(15) 0.0076(11) 0.0063(11) 0.0078(10)
C15 0.0233(13) 0.0227(12) 0.0249(15) 0.0137(11) 0.0046(10) 0.0066(10)
C16 0.0195(12) 0.0189(11) 0.0190(13) 0.0107(11) 0.0005(9) 0.0017(9)
C17 0.0213(13) 0.0249(12) 0.0259(15) 0.0136(12) -0.0036(10) 0.0005(10)
C18 0.0247(13) 0.0193(11) 0.0216(14) 0.0111(11) 0.0020(10) 0.0032(10)
C19 0.0195(13) 0.0176(11) 0.0201(14) 0.0090(11) -0.0040(9) -0.0023(9)
C20 0.0203(13) 0.0212(12) 0.0244(14) 0.0114(11) -0.0001(10) -0.0034(10)
C21 0.0307(15) 0.0160(11) 0.0222(14) 0.0080(11) -0.0029(10) -0.0040(10)
C22 0.0187(13) 0.0250(12) 0.0250(15) 0.0134(11) -0.0041(10) -0.0031(10)
C23 0.0241(14) 0.0319(13) 0.0223(14) 0.0159(12) -0.0050(10) -0.0027(11)
C24 0.0235(13) 0.0273(12) 0.0215(14) 0.0149(12) -0.0007(10) -0.0014(10)
C25 0.0158(12) 0.0218(12) 0.0181(13) 0.0098(11) 0.0009(9) 0.0002(9)
C26 0.0239(14) 0.0229(12) 0.0227(15) 0.0076(11) 0.0031(10) 0.0038(10)
C27 0.0225(13) 0.0230(12) 0.0190(14) 0.0091(11) 0.0012(10) -0.0044(10)
C28 0.0179(13) 0.0183(11) 0.0265(15) 0.0105(11) -0.0015(10) -0.0047(9)
C29 0.0204(13) 0.0267(13) 0.0319(16) 0.0145(12) 0.0036(11) 0.0015(10)
C30 0.0203(14) 0.0270(13) 0.0399(17) 0.0177(13) 0.0035(11) 0.0040(10)
C31 0.0225(13) 0.0169(11) 0.0335(16) 0.0126(12) 0.0037(11) 0.0067(10)

loop_
_atom_type_symbol
_atom_type_description
_atom_type_scat_dispersion_real
_atom_type_scat_dispersion_imag
_atom_type_scat_source
C C 0.0181 0.0091 'International Tables Vol C Tables 4.2.6.8 and 6.1.1.4'
H H 0.0000 0.0000 'International Tables Vol C Tables 4.2.6.8 and 6.1.1.4'
N N 0.0311 0.0180 'International Tables Vol C Tables 4.2.6.8 and 6.1.1.4'
O O 0.0492 0.0322 'International Tables Vol C Tables 4.2.6.8 and 6.1.1.4'
Al Al 0.2130 0.2455 'International Tables Vol C Tables 4.2.6.8 and 6.1.1.4'

loop_
_geom_angle_atom_site_label_1
_geom_angle_atom_site_label_2
_geom_angle_atom_site_label_3
_geom_angle
_geom_angle_site_symmetry_1
_geom_angle_site_symmetry_3
_geom_angle_publ_flag
O2 Al1 O1 123.39(8) . . ?
O2 Al1 O3 118.72(8) . . ?
O1 Al1 O3 112.72(8) . . ?
O2 Al1 O4 95.39(8) . . ?
O1 Al1 O4 95.90(8) . . ?
O3 Al1 O4 101.76(8) . . ?
N1 O1 Al1 120.15(13) . . ?
N2 O2 Al1 127.97(13) . . ?
N3 O3 Al1 120.07(13) . . ?
C31 O4 C28 109.42(17) . . ?
C31 O4 Al1 122.71(14) . . ?
C28 O4 Al1 126.75(14) . . ?
O1 N1 C1 107.49(16) . . ?
O1 N1 C7 107.39(16) . . ?
C1 N1 C7 117.49(19) . . ?
O2 N2 C16 107.12(17) . . ?
O2 N2 C10 107.61(17) . . ?
C16 N2 C10 117.32(18) . . ?
O3 N3 C25 107.84(17) . . ?
O3 N3 C19 107.77(16) . . ?
C25 N3 C19 116.80(18) . . ?
N1 C1 C2 107.10(19) . . ?
N1 C1 C4 107.31(19) . . ?
C2 C1 C4 107.43(19) . . ?
N1 C1 C3 115.46(19) . . ?
C2 C1 C3 108.2(2) . . ?
C4 C1 C3 111.0(2) . . ?
C1 C2 H2A 109.5 . . ?
C1 C2 H2B 109.5 . . ?
H2A C2 H2B 109.5 . . ?
C1 C2 H2C 109.5 . . ?
H2A C2 H2C 109.5 . . ?
H2B C2 H2C 109.5 . . ?
C1 C3 H3A 109.5 . . ?
C1 C3 H3B 109.5 . . ?
H3A C3 H3B 109.5 . . ?
C1 C3 H3C 109.5 . . ?
H3A C3 H3C 109.5 . . ?
H3B C3 H3C 109.5 . . ?
C5 C4 C1 113.9(2) . . ?
C5 C4 H4A 108.8 . . ?
C1 C4 H4A 108.8 . . ?
C5 C4 H4B 108.8 . . ?
C1 C4 H4B 108.8 . . ?
H4A C4 H4B 107.7 . . ?
C4 C5 C6 107.9(2) . . ?
C4 C5 H5A 110.1 . . ?
C6 C5 H5A 110.1 . . ?
C4 C5 H5B 110.1 . . ?
C6 C5 H5B 110.1 . . ?
H5A C5 H5B 108.4 . . ?
C5 C6 C7 113.3(2) . . ?
C5 C6 H6A 108.9 . . ?
C7 C6 H6A 108.9 . . ?
C5 C6 H6B 108.9 . . ?
C7 C6 H6B 108.9 . . ?
H6A C6 H6B 107.7 . . ?
N1 C7 C6 107.91(19) . . ?
N1 C7 C9 106.18(19) . . ?
C6 C7 C9 107.5(2) . . ?
N1 C7 C8 115.2(2) . . ?
C6 C7 C8 111.1(2) . . ?
C9 C7 C8 108.6(2) . . ?
C7 C8 H8A 109.5 . . ?
C7 C8 H8B 109.5 . . ?
H8A C8 H8B 109.5 . . ?
C7 C8 H8C 109.5 . . ?
H8A C8 H8C 109.5 . . ?
H8B C8 H8C 109.5 . . ?
C7 C9 H9A 109.5 . . ?
C7 C9 H9B 109.5 . . ?
H9A C9 H9B 109.5 . . ?
C7 C9 H9C 109.5 . . ?
H9A C9 H9C 109.5 . . ?
H9B C9 H9C 109.5 . . ?
N2 C10 C12 107.12(19) . . ?
N2 C10 C13 106.99(19) . . ?
C12 C10 C13 107.4(2) . . ?
N2 C10 C11 115.2(2) . . ?
C12 C10 C11 108.9(2) . . ?
C13 C10 C11 110.86(19) . . ?
C10 C11 H11A 109.5 . . ?
C10 C11 H11B 109.5 . . ?
H11A C11 H11B 109.5 . . ?
C10 C11 H11C 109.5 . . ?
H11A C11 H11C 109.5 . . ?
H11B C11 H11C 109.5 . . ?
C10 C12 H12A 109.5 . . ?
C10 C12 H12B 109.5 . . ?
H12A C12 H12B 109.5 . . ?
C10 C12 H12C 109.5 . . ?
H12A C12 H12C 109.5 . . ?
H12B C12 H12C 109.5 . . ?
C14 C13 C10 113.1(2) . . ?
C14 C13 H13A 109.0 . . ?
C10 C13 H13A 109.0 . . ?
C14 C13 H13B 109.0 . . ?
C10 C13 H13B 109.0 . . ?
H13A C13 H13B 107.8 . . ?
C13 C14 C15 108.7(2) . . ?
C13 C14 H14A 110.0 . . ?
C15 C14 H14A 110.0 . . ?
C13 C14 H14B 110.0 . . ?
C15 C14 H14B 110.0 . . ?
H14A C14 H14B 108.3 . . ?
C14 C15 C16 113.7(2) . . ?
C14 C15 H15A 108.8 . . ?
C16 C15 H15A 108.8 . . ?
C14 C15 H15B 108.8 . . ?
C16 C15 H15B 108.8 . . ?
H15A C15 H15B 107.7 . . ?
N2 C16 C15 106.99(19) . . ?
N2 C16 C17 106.97(18) . . ?
C15 C16 C17 108.0(2) . . ?
N2 C16 C18 116.11(19) . . ?
C15 C16 C18 111.11(19) . . ?
C17 C16 C18 107.3(2) . . ?
C16 C17 H17A 109.5 . . ?
C16 C17 H17B 109.5 . . ?
H17A C17 H17B 109.5 . . ?
C16 C17 H17C 109.5 . . ?
H17A C17 H17C 109.5 . . ?
H17B C17 H17C 109.5 . . ?
C16 C18 H18A 109.5 . . ?
C16 C18 H18B 109.5 . . ?
H18A C18 H18B 109.5 . . ?
C16 C18 H18C 109.5 . . ?
H18A C18 H18C 109.5 . . ?
H18B C18 H18C 109.5 . . ?
N3 C19 C22 106.07(19) . . ?
N3 C19 C20 107.48(19) . . ?
C22 C19 C20 108.4(2) . . ?
N3 C19 C21 115.30(19) . . ?
C22 C19 C21 111.6(2) . . ?
C20 C19 C21 107.7(2) . . ?
C19 C20 H20A 109.5 . . ?
C19 C20 H20B 109.5 . . ?
H20A C20 H20B 109.5 . . ?
C19 C20 H20C 109.5 . . ?
H20A C20 H20C 109.5 . . ?
H20B C20 H20C 109.5 . . ?
C19 C21 H21A 109.5 . . ?
C19 C21 H21B 109.5 . . ?
H21A C21 H21B 109.5 . . ?
C19 C21 H21C 109.5 . . ?
H21A C21 H21C 109.5 . . ?
H21B C21 H21C 109.5 . . ?
C23 C22 C19 113.9(2) . . ?
C23 C22 H22A 108.8 . . ?
C19 C22 H22A 108.8 . . ?
C23 C22 H22B 108.8 . . ?
C19 C22 H22B 108.8 . . ?
H22A C22 H22B 107.7 . . ?
C22 C23 C24 108.9(2) . . ?
C22 C23 H23A 109.9 . . ?
C24 C23 H23A 109.9 . . ?
C22 C23 H23B 109.9 . . ?
C24 C23 H23B 109.9 . . ?
H23A C23 H23B 108.3 . . ?
C23 C24 C25 113.0(2) . . ?
C23 C24 H24A 109.0 . . ?
C25 C24 H24A 109.0 . . ?
C23 C24 H24B 109.0 . . ?
C25 C24 H24B 109.0 . . ?
H24A C24 H24B 107.8 . . ?
N3 C25 C27 106.60(19) . . ?
N3 C25 C24 106.76(19) . . ?
C27 C25 C24 107.8(2) . . ?
N3 C25 C26 116.5(2) . . ?
C27 C25 C26 107.3(2) . . ?
C24 C25 C26 111.5(2) . . ?
C25 C26 H26A 109.5 . . ?
C25 C26 H26B 109.5 . . ?
H26A C26 H26B 109.5 . . ?
C25 C26 H26C 109.5 . . ?
H26A C26 H26C 109.5 . . ?
H26B C26 H26C 109.5 . . ?
C25 C27 H27A 109.5 . . ?
C25 C27 H27B 109.5 . . ?
H27A C27 H27B 109.5 . . ?
C25 C27 H27C 109.5 . . ?
H27A C27 H27C 109.5 . . ?
H27B C27 H27C 109.5 . . ?
O4 C28 C29 104.54(19) . . ?
O4 C28 H28A 110.8 . . ?
C29 C28 H28A 110.8 . . ?
O4 C28 H28B 110.8 . . ?
C29 C28 H28B 110.8 . . ?
H28A C28 H28B 108.9 . . ?
C28 C29 C30 102.1(2) . . ?
C28 C29 H29A 111.4 . . ?
C30 C29 H29A 111.4 . . ?
C28 C29 H29B 111.4 . . ?
C30 C29 H29B 111.4 . . ?
H29A C29 H29B 109.2 . . ?
C31 C30 C29 102.7(2) . . ?
C31 C30 H30A 111.2 . . ?
C29 C30 H30A 111.2 . . ?
C31 C30 H30B 111.2 . . ?
C29 C30 H30B 111.2 . . ?
H30A C30 H30B 109.1 . . ?
O4 C31 C30 105.24(19) . . ?
O4 C31 H31A 110.7 . . ?
C30 C31 H31A 110.7 . . ?
O4 C31 H31B 110.7 . . ?
C30 C31 H31B 110.7 . . ?
H31A C31 H31B 108.8 . . ?

loop_
_geom_bond_atom_site_label_1
_geom_bond_atom_site_label_2
_geom_bond_distance
_geom_bond_site_symmetry_2
_geom_bond_publ_flag
Al1 O2 1.7385(16) . ?
Al1 O1 1.7394(17) . ?
Al1 O3 1.7407(17) . ?
Al1 O4 1.9130(17) . ?
O1 N1 1.459(2) . ?
O2 N2 1.452(2) . ?
O3 N3 1.452(2) . ?
O4 C31 1.467(3) . ?
O4 C28 1.478(3) . ?
N1 C1 1.493(3) . ?
N1 C7 1.495(3) . ?
N2 C16 1.490(3) . ?
N2 C10 1.491(3) . ?
N3 C25 1.489(3) . ?
N3 C19 1.496(3) . ?
C1 C2 1.528(4) . ?
C1 C4 1.535(3) . ?
C1 C3 1.535(3) . ?
C2 H2A 0.9800 . ?
C2 H2B 0.9800 . ?
C2 H2C 0.9800 . ?
C3 H3A 0.9800 . ?
C3 H3B 0.9800 . ?
C3 H3C 0.9800 . ?
C4 C5 1.514(4) . ?
C4 H4A 0.9900 . ?
C4 H4B 0.9900 . ?
C5 C6 1.520(4) . ?
C5 H5A 0.9900 . ?
C5 H5B 0.9900 . ?
C6 C7 1.531(3) . ?
C6 H6A 0.9900 . ?
C6 H6B 0.9900 . ?
C7 C9 1.535(3) . ?
C7 C8 1.543(4) . ?
C8 H8A 0.9800 . ?
C8 H8B 0.9800 . ?
C8 H8C 0.9800 . ?
C9 H9A 0.9800 . ?
C9 H9B 0.9800 . ?
C9 H9C 0.9800 . ?
C10 C12 1.526(3) . ?
C10 C13 1.539(3) . ?
C10 C11 1.545(3) . ?
C11 H11A 0.9800 . ?
C11 H11B 0.9800 . ?
C11 H11C 0.9800 . ?
C12 H12A 0.9800 . ?
C12 H12B 0.9800 . ?
C12 H12C 0.9800 . ?
C13 C14 1.524(4) . ?
C13 H13A 0.9900 . ?
C13 H13B 0.9900 . ?
C14 C15 1.526(4) . ?
C14 H14A 0.9900 . ?
C14 H14B 0.9900 . ?
C15 C16 1.534(3) . ?
C15 H15A 0.9900 . ?
C15 H15B 0.9900 . ?
C16 C17 1.534(3) . ?
C16 C18 1.542(3) . ?
C17 H17A 0.9800 . ?
C17 H17B 0.9800 . ?
C17 H17C 0.9800 . ?
C18 H18A 0.9800 . ?
C18 H18B 0.9800 . ?
C18 H18C 0.9800 . ?
C19 C22 1.529(3) . ?
C19 C20 1.530(4) . ?
C19 C21 1.542(3) . ?
C20 H20A 0.9800 . ?
C20 H20B 0.9800 . ?
C20 H20C 0.9800 . ?
C21 H21A 0.9800 . ?
C21 H21B 0.9800 . ?
C21 H21C 0.9800 . ?
C22 C23 1.520(4) . ?
C22 H22A 0.9900 . ?
C22 H22B 0.9900 . ?
C23 C24 1.528(3) . ?
C23 H23A 0.9900 . ?
C23 H23B 0.9900 . ?
C24 C25 1.531(3) . ?
C24 H24A 0.9900 . ?
C24 H24B 0.9900 . ?
C25 C27 1.528(3) . ?
C25 C26 1.538(3) . ?
C26 H26A 0.9800 . ?
C26 H26B 0.9800 . ?
C26 H26C 0.9800 . ?
C27 H27A 0.9800 . ?
C27 H27B 0.9800 . ?
C27 H27C 0.9800 . ?
C28 C29 1.516(3) . ?
C28 H28A 0.9900 . ?
C28 H28B 0.9900 . ?
C29 C30 1.531(4) . ?
C29 H29A 0.9900 . ?
C29 H29B 0.9900 . ?
C30 C31 1.517(4) . ?
C30 H30A 0.9900 . ?
C30 H30B 0.9900 . ?
C31 H31A 0.9900 . ?
C31 H31B 0.9900 . ?
